data_4515788
loop_
_publ_author_name
'Messinis, Antonis M.'
'Wright, William R. H.'
'Batsanov, Andrei S.'
'Howard, Judith A. K.'
'Hanton, Martin J.'
'Dyer, Philip W.'

_publ_section_title
;
 Exploration of Homogeneous Ethylene Dimerization Mediated by Tungsten
 Mono(imido) Complexes
;
_journal_issue 12
_journal_name_full 'ACS Catalysis'
_journal_page_first 11235
_journal_paper_doi 10.1021/acscatal.8b02201
_journal_volume 8
_journal_year 2018
_chemical_formula_moiety 'C9 H14 Cl N W'
_chemical_formula_sum 'C9 H14 Cl N W'
_chemical_formula_weight 355.51
_chemical_name_systematic '(phenylimido)trimethyl tungsten chloride'
_space_group_crystal_system monoclinic
_space_group_IT_number 11
_space_group_name_Hall '-P 2yb'
_space_group_name_H-M_alt 'P 1 21/m 1'
_atom_sites_solution_hydrogens difmap
_atom_sites_solution_primary heavy
_atom_sites_solution_secondary difmap
_audit_creation_date 2016-12-26
_audit_creation_method
;
Olex2 1.2-beta
(compiled 2016.12.12 svn.r3370 for OlexSys, GUI svn.r5282)
;
_cell_angle_alpha 90
_cell_angle_beta 93.604(10)
_cell_angle_gamma 90
_cell_formula_units_Z 2
_cell_length_a 6.3483(10)
_cell_length_b 7.2804(11)
_cell_length_c 11.9671(18)
_cell_measurement_reflns_used 6012
_cell_measurement_temperature 120
_cell_measurement_theta_max 29.01
_cell_measurement_theta_min 2.80
_cell_volume 552.00(15)
_computing_cell_refinement 'SAINT version 6.45A (Bruker, 2003)'
_computing_data_collection 'SMART version 5.049 (Bruker, 1998)'
_computing_data_reduction 'SAINT version 6.45A (Bruker, 2003)'
_computing_molecular_graphics 'Olex2 (Dolomanov et al., 2009)'
_computing_publication_material 'Olex2 (Dolomanov et al., 2009)'
_computing_structure_refinement 'ShelXL 2014/7 multi-CPU version (Sheldrick, 2015)'
_computing_structure_solution 'SHELXS 2013/1 (Sheldrick, 2008)'
_diffrn_ambient_temperature 120
_diffrn_detector 'CCD area detector'
_diffrn_detector_area_resol_mean 7.9
_diffrn_detector_type 'Bruker SMART CCD 1000 area detector'
_diffrn_measured_fraction_theta_full 0.998
_diffrn_measured_fraction_theta_max 0.997
_diffrn_measurement_device 'three-circle diffractometer'
_diffrn_measurement_device_type 'Bruker SMART CCD 1K area detector'
_diffrn_measurement_method '\w scans'
_diffrn_radiation_monochromator graphite
_diffrn_radiation_probe x-ray
_diffrn_radiation_type MoK\a
_diffrn_radiation_wavelength 0.71073
_diffrn_reflns_av_R_equivalents 0.0238
_diffrn_reflns_av_unetI/netI 0.0183
_diffrn_reflns_Laue_measured_fraction_full 0.998
_diffrn_reflns_Laue_measured_fraction_max 0.997
_diffrn_reflns_limit_h_max 8
_diffrn_reflns_limit_h_min -8
_diffrn_reflns_limit_k_max 9
_diffrn_reflns_limit_k_min -9
_diffrn_reflns_limit_l_max 16
_diffrn_reflns_limit_l_min -16
_diffrn_reflns_number 6554
_diffrn_reflns_point_group_measured_fraction_full 0.998
_diffrn_reflns_point_group_measured_fraction_max 0.997
_diffrn_reflns_theta_full 25.242
_diffrn_reflns_theta_max 29.008
_diffrn_reflns_theta_min 1.705
_diffrn_source 'sealed X-ray tube'
_diffrn_source_target Mo
_exptl_absorpt_coefficient_mu 10.656
_exptl_absorpt_correction_T_max 0.2932
_exptl_absorpt_correction_T_min 0.0797
_exptl_absorpt_correction_type integration
_exptl_absorpt_process_details
; SADABS 2009-1 (Bruker, 2009) was used for absorption correction. 
 R(int) was 0.159 before and 0.0236 after correction. 
 The \l/2 correction factor is 0.0015
;
_exptl_crystal_colour yellow
_exptl_crystal_colour_primary yellow
_exptl_crystal_density_diffrn 2.139
_exptl_crystal_description block
_exptl_crystal_F_000 332
_exptl_crystal_size_max 0.28
_exptl_crystal_size_mid 0.27
_exptl_crystal_size_min 0.14
_refine_diff_density_max 0.886
_refine_diff_density_min -0.937
_refine_diff_density_rms 0.112
_refine_ls_extinction_coef 0.0069(5)
_refine_ls_extinction_expression Fc^*^=kFc[1+0.001xFc^2^\l^3^/sin(2\q)]^-1/4^
_refine_ls_extinction_method 'SHELXL-2014/7 (Sheldrick 2014'
_refine_ls_goodness_of_fit_ref 1.323
_refine_ls_hydrogen_treatment constr
_refine_ls_matrix_type full
_refine_ls_number_parameters 87
_refine_ls_number_reflns 1572
_refine_ls_number_restraints 0
_refine_ls_restrained_S_all 1.323
_refine_ls_R_factor_all 0.0156
_refine_ls_R_factor_gt 0.0152
_refine_ls_shift/su_max 0.000
_refine_ls_shift/su_mean 0.000
_refine_ls_structure_factor_coef Fsqd
_refine_ls_weighting_details 'w=1/[\s^2^(Fo^2^)+1.2380P] where P=(Fo^2^+2Fc^2^)/3'
_refine_ls_weighting_scheme calc
_refine_ls_wR_factor_gt 0.0404
_refine_ls_wR_factor_ref 0.0405
_reflns_Friedel_coverage 0.000
_reflns_number_gt 1543
_reflns_number_total 1572
_reflns_threshold_expression 'I > 2\s(I)'
_cod_data_source_file cs8b02201_si_002.cif
_cod_data_source_block 6b
_cod_database_code 4515788
_shelx_shelxl_version_number 2014/7
_shelx_space_group_comment
;
The symmetry employed for this shelxl refinement is uniquely defined
by the following loop, which should always be used as a source of
symmetry information in preference to the above space-group names.
They are only intended as comments.
;
_olex2_refinement_description
;
1. Fixed Uiso
 At 1.2 times of:
  All C(H) groups
2. Others
 Uiso(H13)=Uiso(H11)=Uiso(H12)=FVAR(1)
 Uiso(H21)=Uiso(H22)=FVAR(2)
 Fixed Sof: C3(0.5) C4(0.5) H4(0.5) C5(0.5) H5(0.5) C6(0.5) H6(0.5) C7(0.5)
 H7(0.5) C8(0.5) H8(0.5)
3.a Riding coordinates:
 C2(H21,H22), C4(H4), C5(H5), C6(H6), C7(H7), C8(H8)
3.b Rotating group:
 C1(H13,H11,H12)
;

loop_
_space_group_symop_operation_xyz
'x, y, z'
'-x, y+1/2, -z'
'-x, -y, -z'
'x, -y-1/2, z'

loop_
_atom_site_label
_atom_site_type_symbol
_atom_site_fract_x
_atom_site_fract_y
_atom_site_fract_z
_atom_site_U_iso_or_equiv
_atom_site_adp_type
_atom_site_occupancy
_atom_site_site_symmetry_order
_atom_site_calc_flag
_atom_site_refinement_flags_posn
_atom_site_refinement_flags_adp
_atom_site_refinement_flags_occupancy
_atom_site_disorder_assembly
_atom_site_disorder_group
W W 0.33603(2) 0.2500 0.16656(2) 0.01542(7) Uani 1 2 d S T P A .
Cl Cl 0.34065(17) 0.2500 -0.03545(8) 0.0227(2) Uani 1 2 d S T P . .
N N 0.3178(6) 0.2500 0.3108(3) 0.0200(7) Uani 1 2 d S T P . .
C1 C 0.1797(5) 0.5043(5) 0.1467(3) 0.0242(6) Uani 1 1 d . . . . .
H13 H 0.1497 0.5530 0.2204 0.066(10) Uiso 1 1 d GR . . A .
H11 H 0.0469 0.4874 0.1015 0.066(10) Uiso 1 1 d GR . . . .
H12 H 0.2698 0.5909 0.1090 0.066(10) Uiso 1 1 d GR . . . .
C2 C 0.6674(7) 0.2500 0.1735(4) 0.0305(10) Uani 1 2 d S T P . .
H21 H 0.7171 0.1400 0.1359 0.057(12) Uiso 1 1 d R . . A .
H22 H 0.7222 0.2500 0.2519 0.057(12) Uiso 1 2 d RS T P . .
C3 C 0.2908(7) 0.238(2) 0.4255(4) 0.0204(12) Uiso 0.5 1 d . . . A -1
C4 C 0.4454(11) 0.3059(9) 0.5019(5) 0.0280(15) Uani 0.5 1 d . . . A -1
H4 H 0.5742 0.3529 0.4773 0.034 Uiso 0.5 1 d R . . A -1
C5 C 0.4148(13) 0.2942(10) 0.6152(5) 0.035(2) Uani 0.5 1 d . . . A -1
H5 H 0.5187 0.3420 0.6679 0.043 Uiso 0.5 1 d R . . A -1
C6 C 0.2349(12) 0.2126(12) 0.6533(5) 0.034(3) Uani 0.5 1 d . . . A -1
H6 H 0.2154 0.2055 0.7312 0.041 Uiso 0.5 1 d R . . A -1
C7 C 0.0842(12) 0.1423(10) 0.5774(6) 0.0319(15) Uani 0.5 1 d . . . A -1
H7 H -0.0378 0.0849 0.6035 0.038 Uiso 0.5 1 d R . . A -1
C8 C 0.1077(10) 0.1545(9) 0.4628(5) 0.0248(13) Uani 0.5 1 d . . . A -1
H8 H 0.0066 0.1015 0.4105 0.030 Uiso 0.5 1 d R . . A -1

loop_
_atom_site_aniso_label
_atom_site_aniso_U_11
_atom_site_aniso_U_22
_atom_site_aniso_U_33
_atom_site_aniso_U_23
_atom_site_aniso_U_13
_atom_site_aniso_U_12
W 0.01769(10) 0.01462(10) 0.01404(9) 0.000 0.00167(6) 0.000
Cl 0.0278(5) 0.0252(5) 0.0153(4) 0.000 0.0037(4) 0.000
N 0.0250(18) 0.0181(17) 0.0167(16) 0.000 -0.0007(14) 0.000
C1 0.0293(15) 0.0189(14) 0.0249(14) 0.0014(12) 0.0061(12) 0.0015(13)
C2 0.020(2) 0.038(3) 0.034(2) 0.000 0.0010(19) 0.000
C4 0.034(3) 0.027(4) 0.023(3) -0.003(2) 0.001(3) -0.008(2)
C5 0.047(4) 0.034(6) 0.023(3) -0.004(2) -0.012(3) -0.008(3)
C6 0.048(4) 0.039(9) 0.016(2) -0.002(3) 0.002(2) 0.000(3)
C7 0.041(4) 0.031(4) 0.025(3) -0.001(3) 0.008(3) -0.007(3)
C8 0.026(3) 0.028(4) 0.020(3) -0.002(2) 0.002(2) -0.004(3)

loop_
_atom_type_symbol
_atom_type_description
_atom_type_scat_dispersion_real
_atom_type_scat_dispersion_imag
_atom_type_scat_source
C C 0.0033 0.0016 'International Tables Vol C Tables 4.2.6.8 and 6.1.1.4'
H H 0.0000 0.0000 'International Tables Vol C Tables 4.2.6.8 and 6.1.1.4'
Cl Cl 0.1484 0.1585 'International Tables Vol C Tables 4.2.6.8 and 6.1.1.4'
N N 0.0061 0.0033 'International Tables Vol C Tables 4.2.6.8 and 6.1.1.4'
W W -0.8490 6.8722 'International Tables Vol C Tables 4.2.6.8 and 6.1.1.4'

loop_
_exptl_crystal_face_index_h
_exptl_crystal_face_index_k
_exptl_crystal_face_index_l
_exptl_crystal_face_perp_dist
0.00 0.00 1.00 0.0700
0.00 0.00 -1.00 0.0700
1.00 0.00 0.00 0.1350
-1.00 0.00 0.00 0.1350
0.00 -1.00 1.00 0.1400
0.00 1.00 -1.00 0.1400

loop_
_geom_angle_atom_site_label_1
_geom_angle_atom_site_label_2
_geom_angle_atom_site_label_3
_geom_angle
_geom_angle_site_symmetry_1
_geom_angle_site_symmetry_3
N W Cl 176.88(13) . .
N W C1 92.95(10) . 4_565
N W C1 92.95(10) . .
N W C2 95.17(19) . .
C1 W Cl 85.57(9) 4_565 .
C1 W Cl 85.57(9) . .
C1 W C1 122.95(19) 4_565 .
C2 W Cl 87.96(15) . .
C2 W C1 117.92(9) . .
C2 W C1 117.92(9) . 4_565
C3 N W 175.1(5) . .
W C1 H13 109.5 . .
W C1 H11 109.5 . .
W C1 H12 109.4 . .
H13 C1 H11 109.5 . .
H13 C1 H12 109.4 . .
H11 C1 H12 109.4 . .
W C2 H21 109.4 . .
W C2 H22 109.4 . .
H21 C2 H22 109.5 . .
N C3 C8 119.6(6) . .
C4 C3 N 119.9(6) . .
C4 C3 C8 120.5(5) . .
C3 C4 H4 120.7 . .
C5 C4 C3 119.0(6) . .
C5 C4 H4 120.2 . .
C4 C5 H5 119.6 . .
C4 C5 C6 121.1(6) . .
C6 C5 H5 119.3 . .
C5 C6 H6 120.4 . .
C7 C6 C5 119.6(6) . .
C7 C6 H6 120.0 . .
C6 C7 H7 119.6 . .
C6 C7 C8 120.9(7) . .
C8 C7 H7 119.5 . .
C3 C8 H8 120.2 . .
C7 C8 C3 118.8(6) . .
C7 C8 H8 120.9 . .

loop_
_geom_bond_atom_site_label_1
_geom_bond_atom_site_label_2
_geom_bond_distance
_geom_bond_site_symmetry_2
W Cl 2.4195(11) .
W N 1.737(4) .
W C1 2.107(3) .
W C1 2.107(3) 4_565
W C2 2.100(5) .
N C3 1.396(6) .
C1 H13 0.9801 .
C1 H11 0.9802 .
C1 H12 0.9804 .
C2 H21 0.9800 .
C2 H22 0.9800 .
C3 C4 1.390(9) .
C3 C8 1.408(10) .
C4 H4 0.9501 .
C4 C5 1.385(9) .
C5 H5 0.9499 .
C5 C6 1.389(11) .
C6 H6 0.9500 .
C6 C7 1.376(10) .
C7 H7 0.9501 .
C7 C8 1.391(9) .
C8 H8 0.9500 .
